data_1555838
loop_
_publ_author_name
'Dwight, Stephen J.'
'Levin, Sergiy'

_publ_section_title
;
 Scalable Regioselective Synthesis of Rhodamine Dyes.
;
_journal_issue 20
_journal_name_full 'Organic letters'
_journal_page_first 5316
_journal_page_last 5319
_journal_paper_doi 10.1021/acs.orglett.6b02635
_journal_volume 18
_journal_year 2016
_chemical_formula_moiety 'C34 H33 Cl N2 O3'
_chemical_formula_sum 'C34 H33 Cl N2 O3'
_chemical_formula_weight 553.07
_space_group_crystal_system orthorhombic
_space_group_IT_number 19
_space_group_name_Hall 'P 2ac 2ab'
_space_group_name_H-M_alt 'P 21 21 21'
_atom_sites_solution_hydrogens geom
_atom_sites_solution_primary direct
_audit_creation_date 2015-08-14
_audit_creation_method
;
Olex2 1.2
(compiled 2015.01.26 svn.r3150 for OlexSys, GUI svn.r4998)
;
_cell_angle_alpha 90
_cell_angle_beta 90
_cell_angle_gamma 90
_cell_formula_units_Z 4
_cell_length_a 7.61287(10)
_cell_length_b 18.37433(20)
_cell_length_c 18.9503(2)
_cell_measurement_reflns_used 13520
_cell_measurement_temperature 99.8(2)
_cell_measurement_theta_max 74.7240
_cell_measurement_theta_min 3.2820
_cell_volume 2650.79(5)
_computing_cell_refinement
;
CrysAlisPro, Agilent Technologies,
Version 1.171.37.35 (release 13-08-2014 CrysAlis171 .NET)
(compiled Aug 13 2014,18:06:01)
;
_computing_data_collection
;
CrysAlisPro, Agilent Technologies,
Version 1.171.37.35 (release 13-08-2014 CrysAlis171 .NET)
(compiled Aug 13 2014,18:06:01)
;
_computing_data_reduction
;
CrysAlisPro, Agilent Technologies,
Version 1.171.37.35 (release 13-08-2014 CrysAlis171 .NET)
(compiled Aug 13 2014,18:06:01)
;
_computing_molecular_graphics 'Olex2 (Dolomanov et al., 2009)'
_computing_publication_material 'Olex2 (Dolomanov et al., 2009)'
_computing_structure_refinement 'ShelXL (Sheldrick, 2008)'
_computing_structure_solution 'ShelXS (Sheldrick, 2008)'
_diffrn_ambient_environment N~2~
_diffrn_ambient_temperature 99.8(2)
_diffrn_detector 'CCD plate'
_diffrn_detector_area_resol_mean 4.1587
_diffrn_detector_type Onyx
_diffrn_measured_fraction_theta_full 1.000
_diffrn_measured_fraction_theta_max 1.000
_diffrn_measurement_details
;
#__ type_ start__ end____ width___ exp.time_
  1 omega   16.00  108.00   1.0000    1.5000
omega____ theta____ kappa____ phi______ frames
    -       41.9419   57.0000   30.0000 92

#__ type_ start__ end____ width___ exp.time_
  2 omega   87.00  115.00   1.0000    1.5000
omega____ theta____ kappa____ phi______ frames
    -       41.9419  125.0000  -60.0000 28

#__ type_ start__ end____ width___ exp.time_
  3 omega   97.00  178.00   1.0000    7.5000
omega____ theta____ kappa____ phi______ frames
    -      107.0000   45.0000 -120.0000 81

#__ type_ start__ end____ width___ exp.time_
  4 omega   97.00  124.00   1.0000    7.5000
omega____ theta____ kappa____ phi______ frames
    -      107.0000  -61.0000  -90.0000 27

#__ type_ start__ end____ width___ exp.time_
  5 omega   80.00  114.00   1.0000    7.5000
omega____ theta____ kappa____ phi______ frames
    -      107.0000 -111.0000  -60.0000 34

#__ type_ start__ end____ width___ exp.time_
  6 omega   75.00  115.00   1.0000    7.5000
omega____ theta____ kappa____ phi______ frames
    -      107.0000 -111.0000   60.0000 40

#__ type_ start__ end____ width___ exp.time_
  7 omega   79.00  114.00   1.0000    7.5000
omega____ theta____ kappa____ phi______ frames
    -      107.0000 -111.0000  120.0000 35

#__ type_ start__ end____ width___ exp.time_
  8 omega   79.00  100.00   1.0000    7.5000
omega____ theta____ kappa____ phi______ frames
    -      107.0000  -77.0000  150.0000 21

#__ type_ start__ end____ width___ exp.time_
  9 omega   59.00  100.00   1.0000    7.5000
omega____ theta____ kappa____ phi______ frames
    -      107.0000   15.0000  120.0000 41

#__ type_ start__ end____ width___ exp.time_
 10 omega   84.00  175.00   1.0000    7.5000
omega____ theta____ kappa____ phi______ frames
    -      107.0000   45.0000  150.0000 91

#__ type_ start__ end____ width___ exp.time_
 11 omega  127.00  175.00   1.0000    7.5000
omega____ theta____ kappa____ phi______ frames
    -      107.0000   15.0000  120.0000 48

#__ type_ start__ end____ width___ exp.time_
 12 omega   80.00  178.00   1.0000    7.5000
omega____ theta____ kappa____ phi______ frames
    -      107.0000   30.0000    0.0000 98

#__ type_ start__ end____ width___ exp.time_
 13 omega   41.00   96.00   1.0000    7.5000
omega____ theta____ kappa____ phi______ frames
    -      107.0000  -94.0000   60.0000 55

#__ type_ start__ end____ width___ exp.time_
 14 omega   36.00   91.00   1.0000    7.5000
omega____ theta____ kappa____ phi______ frames
    -      107.0000  -94.0000  120.0000 55

#__ type_ start__ end____ width___ exp.time_
 15 omega   32.00   57.00   1.0000    7.5000
omega____ theta____ kappa____ phi______ frames
    -      107.0000 -111.0000   60.0000 25

#__ type_ start__ end____ width___ exp.time_
 16 omega   36.00   73.00   1.0000    7.5000
omega____ theta____ kappa____ phi______ frames
    -      107.0000  -94.0000   90.0000 37

#__ type_ start__ end____ width___ exp.time_
 17 omega   36.00   67.00   1.0000    7.5000
omega____ theta____ kappa____ phi______ frames
    -      107.0000  -77.0000  150.0000 31

#__ type_ start__ end____ width___ exp.time_
 18 omega   28.00   96.00   1.0000    7.5000
omega____ theta____ kappa____ phi______ frames
    -      107.0000  -94.0000  150.0000 68

#__ type_ start__ end____ width___ exp.time_
 19 omega   30.00   55.00   1.0000    7.5000
omega____ theta____ kappa____ phi______ frames
    -      107.0000  -30.0000  150.0000 25

#__ type_ start__ end____ width___ exp.time_
 20 omega   30.00   55.00   1.0000    7.5000
omega____ theta____ kappa____ phi______ frames
    -      107.0000 -111.0000  120.0000 25

#__ type_ start__ end____ width___ exp.time_
 21 omega   31.00  113.00   1.0000    7.5000
omega____ theta____ kappa____ phi______ frames
    -      107.0000 -111.0000    0.0000 82

#__ type_ start__ end____ width___ exp.time_
 22 omega   41.00   81.00   1.0000    7.5000
omega____ theta____ kappa____ phi______ frames
    -      107.0000  -61.0000  -90.0000 40

#__ type_ start__ end____ width___ exp.time_
 23 omega   46.00   74.00   1.0000    7.5000
omega____ theta____ kappa____ phi______ frames
    -      107.0000  -45.0000 -150.0000 28

#__ type_ start__ end____ width___ exp.time_
 24 omega   40.00  128.00   1.0000    7.5000
omega____ theta____ kappa____ phi______ frames
    -      107.0000  -61.0000 -180.0000 88

#__ type_ start__ end____ width___ exp.time_
 25 omega   34.00   77.00   1.0000    7.5000
omega____ theta____ kappa____ phi______ frames
    -      107.0000  -45.0000  -30.0000 43

#__ type_ start__ end____ width___ exp.time_
 26 omega   31.00   63.00   1.0000    7.5000
omega____ theta____ kappa____ phi______ frames
    -      107.0000  -30.0000 -120.0000 32

#__ type_ start__ end____ width___ exp.time_
 27 omega   33.00   77.00   1.0000    7.5000
omega____ theta____ kappa____ phi______ frames
    -      107.0000 -111.0000 -150.0000 44

#__ type_ start__ end____ width___ exp.time_
 28 omega   32.00   59.00   1.0000    7.5000
omega____ theta____ kappa____ phi______ frames
    -      107.0000 -111.0000  -60.0000 27

#__ type_ start__ end____ width___ exp.time_
 29 omega    5.00   92.00   1.0000    1.5000
omega____ theta____ kappa____ phi______ frames
    -       41.9419 -125.0000 -180.0000 87

#__ type_ start__ end____ width___ exp.time_
 30 omega  -31.00   67.00   1.0000    1.5000
omega____ theta____ kappa____ phi______ frames
    -       41.9419  -57.0000 -120.0000 98

#__ type_ start__ end____ width___ exp.time_
 31 omega -114.00  -82.00   1.0000    1.5000
omega____ theta____ kappa____ phi______ frames
    -      -41.9419  -99.0000    0.0000 32
;
_diffrn_measurement_device 'four-circle diffractometer'
_diffrn_measurement_device_type 'Xcalibur, Onyx, Nova'
_diffrn_measurement_method '\w scans'
_diffrn_orient_matrix_UB_11 0.1471880000
_diffrn_orient_matrix_UB_12 0.0210323000
_diffrn_orient_matrix_UB_13 0.0519474000
_diffrn_orient_matrix_UB_21 0.1387196000
_diffrn_orient_matrix_UB_22 -0.0177878000
_diffrn_orient_matrix_UB_23 -0.0566111000
_diffrn_orient_matrix_UB_31 -0.0079029000
_diffrn_orient_matrix_UB_32 0.0791874000
_diffrn_orient_matrix_UB_33 -0.0265204000
_diffrn_radiation_monochromator mirror
_diffrn_radiation_probe x-ray
_diffrn_radiation_type CuK\a
_diffrn_radiation_wavelength 1.54184
_diffrn_reflns_av_R_equivalents 0.0498
_diffrn_reflns_av_unetI/netI 0.0342
_diffrn_reflns_Laue_measured_fraction_full 1.000
_diffrn_reflns_Laue_measured_fraction_max 1.000
_diffrn_reflns_limit_h_max 9
_diffrn_reflns_limit_h_min -9
_diffrn_reflns_limit_k_max 22
_diffrn_reflns_limit_k_min -18
_diffrn_reflns_limit_l_max 22
_diffrn_reflns_limit_l_min -22
_diffrn_reflns_number 25831
_diffrn_reflns_point_group_measured_fraction_full 1.000
_diffrn_reflns_point_group_measured_fraction_max 1.000
_diffrn_reflns_theta_full 67.684
_diffrn_reflns_theta_max 68.226
_diffrn_reflns_theta_min 3.350
_diffrn_source 'sealed X-ray tube'
_diffrn_source_type 'Nova (Cu) X-ray Source'
_exptl_absorpt_coefficient_mu 1.596
_exptl_absorpt_correction_T_max 0.947
_exptl_absorpt_correction_T_min 0.824
_exptl_absorpt_correction_type gaussian
_exptl_absorpt_process_details
;
CrysAlisPro, Agilent Technologies,
Version 1.171.37.35 (release 13-08-2014 CrysAlis171 .NET)
(compiled Aug 13 2014,18:06:01)
Numerical absorption correction based on gaussian integration over
			a multifaceted crystal model
Empirical absorption correction using spherical harmonics,
 implemented in SCALE3 ABSPACK scaling algorithm.
;
_exptl_crystal_colour colourless
_exptl_crystal_colour_primary colourless
_exptl_crystal_density_diffrn 1.386
_exptl_crystal_description plank
_exptl_crystal_F_000 1168
_exptl_crystal_recrystallization_method 'Crystallized from DMSO'
_exptl_crystal_size_max 0.2031
_exptl_crystal_size_mid 0.0997
_exptl_crystal_size_min 0.0561
_refine_diff_density_max 1.350
_refine_diff_density_min -0.222
_refine_diff_density_rms 0.102
_refine_ls_abs_structure_details
;
 Refined as an inversion twin.
;
_refine_ls_abs_structure_Flack 0.49(3)
_refine_ls_extinction_method none
_refine_ls_goodness_of_fit_ref 1.055
_refine_ls_hydrogen_treatment constr
_refine_ls_matrix_type full
_refine_ls_number_parameters 362
_refine_ls_number_reflns 4853
_refine_ls_number_restraints 0
_refine_ls_restrained_S_all 1.055
_refine_ls_R_factor_all 0.0638
_refine_ls_R_factor_gt 0.0616
_refine_ls_shift/su_max 0.000
_refine_ls_shift/su_mean 0.000
_refine_ls_structure_factor_coef Fsqd
_refine_ls_weighting_details 'w=1/[\s^2^(Fo^2^)+(0.1267P)^2^+0.3651P] where P=(Fo^2^+2Fc^2^)/3'
_refine_ls_weighting_scheme calc
_refine_ls_wR_factor_gt 0.1543
_refine_ls_wR_factor_ref 0.1575
_reflns_Friedel_coverage 0.750
_reflns_Friedel_fraction_full 1.000
_reflns_Friedel_fraction_max 1.000
_reflns_number_gt 4630
_reflns_number_total 4853
_reflns_threshold_expression 'I > 2\s(I)'
_cod_data_source_file ol6b02635_si_008.cif
_cod_data_source_block cs2213
_cod_database_code 1555838
_chemical_oxdiff_formula 'C34 H33 Cl N2 O3'
_chemical_oxdiff_usercomment 'Laurent Bernad (Promega sample 49438)'
_shelx_space_group_comment
;
The symmetry employed for this shelxl refinement is uniquely defined
by the following loop, which should always be used as a source of
symmetry information in preference to the above space-group names.
They are only intended as comments.
;
_olex2_refinement_description
;
1. Twinned data refinement
 Scales: 0.51(3) 0.49(3)
2. Fixed Uiso
 At 1.2 times of:
  All C(H) groups, All C(H,H) groups
3.a Secondary CH2 refined with riding coordinates:
 C26(H26A,H26B), C7(H7A,H7B), C16(H16A,H16B), C23(H23A,H23B), C15(H15A,H15B),
 C22(H22A,H22B), C25(H25A,H25B), C27(H27A,H27B), C24(H24A,H24B), C17(H17A,H17B),
  C18(H18A,H18B), C4(H4A,H4B), C6(H6A,H6B), C5(H5A,H5B)
3.b Aromatic/amide H refined with riding coordinates:
 C32(H32), C13(H13), C9(H9), C29(H29), C31(H31)
;
_shelx_shelxl_version_number 2014/7
_olex2_date_sample_data_collection 2015-08-11
_olex2_date_sample_submission 2015-08-10
_olex2_exptl_crystal_mounting_method 'Mounted on Nylon loop with Krytox oil'
_olex2_submission_special_instructions 'No special instructions were received'

loop_
_space_group_symop_operation_xyz
'x, y, z'
'-x+1/2, -y, z+1/2'
'x+1/2, -y+1/2, -z'
'-x, y+1/2, -z+1/2'

loop_
_atom_site_label
_atom_site_type_symbol
_atom_site_fract_x
_atom_site_fract_y
_atom_site_fract_z
_atom_site_U_iso_or_equiv
_atom_site_adp_type
_atom_site_occupancy
_atom_site_site_symmetry_order
_atom_site_calc_flag
_atom_site_refinement_flags_posn
Cl1 Cl 0.20369(13) 0.28555(5) 0.07663(5) 0.0330(3) Uani 1 1 d .
O1 O 0.2437(3) 0.63412(13) 0.08418(12) 0.0208(5) Uani 1 1 d .
O2 O -0.2721(3) 0.56542(13) 0.08561(12) 0.0214(5) Uani 1 1 d .
O3 O -0.5272(3) 0.50358(15) 0.08574(14) 0.0279(6) Uani 1 1 d .
C2 C 0.2527(5) 0.63811(18) 0.20719(18) 0.0205(7) Uani 1 1 d .
C1 C 0.1619(5) 0.61613(18) 0.14675(18) 0.0199(7) Uani 1 1 d .
C10 C 0.0037(5) 0.57921(19) 0.14964(18) 0.0197(7) Uani 1 1 d .
C20 C 0.2349(5) 0.65207(19) -0.03782(18) 0.0227(7) Uani 1 1 d .
C12 C -0.0026(5) 0.58479(18) 0.01879(18) 0.0207(7) Uani 1 1 d .
C32 C -0.2833(5) 0.3665(2) 0.07756(19) 0.0251(7) Uani 1 1 d .
H32 H -0.4006 0.3489 0.0770 0.030 Uiso 1 1 calc R
N1 N 0.2566(4) 0.65087(18) 0.33623(16) 0.0267(7) Uani 1 1 d .
C33 C -0.2473(5) 0.4407(2) 0.07981(17) 0.0219(7) Uani 1 1 d .
C21 C 0.1533(5) 0.62233(19) 0.02211(18) 0.0203(7) Uani 1 1 d .
C13 C -0.0816(5) 0.57794(19) -0.04775(18) 0.0227(7) Uani 1 1 d .
H13 H -0.1880 0.5512 -0.0514 0.027 Uiso 1 1 calc R
C8 C 0.0089(5) 0.5917(2) 0.27781(19) 0.0236(7) Uani 1 1 d .
C9 C -0.0699(5) 0.5672(2) 0.21635(19) 0.0221(7) Uani 1 1 d .
H9 H -0.1777 0.5414 0.2196 0.027 Uiso 1 1 calc R
C28 C -0.0773(5) 0.46750(18) 0.08091(17) 0.0195(7) Uani 1 1 d .
C11 C -0.0801(5) 0.55034(18) 0.08353(18) 0.0198(7) Uani 1 1 d .
C29 C 0.0658(5) 0.4211(2) 0.08038(18) 0.0230(7) Uani 1 1 d .
H29 H 0.1830 0.4389 0.0816 0.028 Uiso 1 1 calc R
C31 C -0.1406(5) 0.3192(2) 0.0762(2) 0.0282(8) Uani 1 1 d .
H31 H -0.1592 0.2681 0.0740 0.034 Uiso 1 1 calc R
C19 C 0.1512(5) 0.6455(2) -0.10294(19) 0.0233(7) Uani 1 1 d .
C14 C -0.0122(5) 0.6081(2) -0.10792(19) 0.0243(7) Uani 1 1 d .
C26 C 0.4955(5) 0.7048(2) -0.0995(2) 0.0282(8) Uani 1 1 d .
H26A H 0.5906 0.7411 -0.0940 0.034 Uiso 1 1 calc R
H26B H 0.5470 0.6596 -0.1190 0.034 Uiso 1 1 calc R
C7 C -0.0847(5) 0.5840(2) 0.34744(18) 0.0263(8) Uani 1 1 d .
H7A H -0.2041 0.5648 0.3383 0.032 Uiso 1 1 calc R
H7B H -0.0981 0.6330 0.3685 0.032 Uiso 1 1 calc R
C34 C -0.3696(5) 0.5029(2) 0.08377(17) 0.0221(7) Uani 1 1 d .
C3 C 0.1748(5) 0.6263(2) 0.27298(19) 0.0229(7) Uani 1 1 d .
N2 N 0.2220(5) 0.67826(17) -0.16469(16) 0.0263(7) Uani 1 1 d .
C16 C -0.0299(6) 0.5663(2) -0.23823(19) 0.0319(9) Uani 1 1 d .
H16A H 0.0153 0.5187 -0.2218 0.038 Uiso 1 1 calc R
H16B H -0.1203 0.5568 -0.2747 0.038 Uiso 1 1 calc R
C30 C 0.0291(5) 0.3471(2) 0.07805(19) 0.0252(7) Uani 1 1 d .
C23 C 0.5286(5) 0.6776(3) 0.2685(2) 0.0300(9) Uani 1 1 d .
H23A H 0.6270 0.7125 0.2645 0.036 Uiso 1 1 calc R
H23B H 0.5769 0.6297 0.2827 0.036 Uiso 1 1 calc R
C15 C -0.1156(6) 0.6057(2) -0.1760(2) 0.0281(8) Uani 1 1 d .
H15A H -0.1405 0.6564 -0.1906 0.034 Uiso 1 1 calc R
H15B H -0.2298 0.5821 -0.1662 0.034 Uiso 1 1 calc R
C22 C 0.4337(5) 0.6710(2) 0.19829(19) 0.0249(8) Uani 1 1 d .
H22A H 0.4228 0.7198 0.1766 0.030 Uiso 1 1 calc R
H22B H 0.5038 0.6401 0.1660 0.030 Uiso 1 1 calc R
C25 C 0.4114(6) 0.6893(2) -0.0284(2) 0.0289(8) Uani 1 1 d .
H25A H 0.3950 0.7356 -0.0024 0.035 Uiso 1 1 calc R
H25B H 0.4900 0.6578 -0.0002 0.035 Uiso 1 1 calc R
C27 C 0.3561(6) 0.7338(2) -0.1491(2) 0.0305(8) Uani 1 1 d .
H27A H 0.2990 0.7768 -0.1275 0.037 Uiso 1 1 calc R
H27B H 0.4122 0.7496 -0.1937 0.037 Uiso 1 1 calc R
C24 C 0.3970(5) 0.7040(2) 0.32312(19) 0.0296(8) Uani 1 1 d .
H24A H 0.4594 0.7140 0.3679 0.036 Uiso 1 1 calc R
H24B H 0.3441 0.7502 0.3067 0.036 Uiso 1 1 calc R
C17 C 0.1206(7) 0.6091(3) -0.2715(2) 0.0369(10) Uani 1 1 d .
H17A H 0.1687 0.5804 -0.3113 0.044 Uiso 1 1 calc R
H17B H 0.0729 0.6549 -0.2911 0.044 Uiso 1 1 calc R
C18 C 0.2694(6) 0.6276(2) -0.2216(2) 0.0321(9) Uani 1 1 d .
H18A H 0.3135 0.5819 -0.2002 0.039 Uiso 1 1 calc R
H18B H 0.3667 0.6491 -0.2493 0.039 Uiso 1 1 calc R
C4 C 0.3104(6) 0.5913(3) 0.3847(2) 0.0329(9) Uani 1 1 d .
H4A H 0.4137 0.6075 0.4122 0.039 Uiso 1 1 calc R
H4B H 0.3467 0.5487 0.3562 0.039 Uiso 1 1 calc R
C6 C 0.0050(6) 0.5346(2) 0.4015(2) 0.0321(9) Uani 1 1 d .
H6A H -0.0808 0.5223 0.4389 0.039 Uiso 1 1 calc R
H6B H 0.0394 0.4887 0.3779 0.039 Uiso 1 1 calc R
C5 C 0.1664(6) 0.5677(3) 0.4357(2) 0.0368(10) Uani 1 1 d .
H5A H 0.2165 0.5317 0.4690 0.044 Uiso 1 1 calc R
H5B H 0.1295 0.6106 0.4636 0.044 Uiso 1 1 calc R

loop_
_atom_site_aniso_label
_atom_site_aniso_U_11
_atom_site_aniso_U_22
_atom_site_aniso_U_33
_atom_site_aniso_U_23
_atom_site_aniso_U_13
_atom_site_aniso_U_12
Cl1 0.0321(5) 0.0259(4) 0.0411(5) -0.0007(4) 0.0032(4) 0.0047(4)
O1 0.0204(11) 0.0279(12) 0.0141(10) 0.0011(9) -0.0005(9) -0.0037(9)
O2 0.0206(12) 0.0232(12) 0.0204(11) 0.0000(9) 0.0001(10) -0.0004(9)
O3 0.0222(12) 0.0348(14) 0.0266(12) -0.0002(11) -0.0015(10) -0.0023(11)
C2 0.0203(17) 0.0208(15) 0.0204(16) -0.0015(12) 0.0007(13) -0.0010(13)
C1 0.0227(17) 0.0209(15) 0.0161(15) 0.0010(12) 0.0024(13) 0.0022(13)
C10 0.0195(16) 0.0216(15) 0.0180(15) -0.0005(12) -0.0019(13) -0.0020(13)
C20 0.0268(18) 0.0216(16) 0.0197(16) 0.0019(12) 0.0019(14) 0.0002(14)
C12 0.0248(18) 0.0195(15) 0.0177(16) 0.0002(12) -0.0018(14) 0.0000(14)
C32 0.0240(17) 0.0256(17) 0.0258(16) -0.0010(14) 0.0005(15) -0.0070(14)
N1 0.0274(16) 0.0336(16) 0.0192(14) -0.0060(12) -0.0005(12) -0.0046(13)
C33 0.0236(17) 0.0276(17) 0.0146(13) 0.0009(13) -0.0006(13) -0.0016(13)
C21 0.0223(17) 0.0208(16) 0.0179(15) -0.0019(12) -0.0008(13) 0.0016(13)
C13 0.0259(17) 0.0221(16) 0.0199(16) 0.0013(13) -0.0028(14) -0.0031(14)
C8 0.0233(17) 0.0269(18) 0.0205(16) -0.0024(13) 0.0011(14) -0.0009(14)
C9 0.0227(17) 0.0237(17) 0.0200(16) 0.0003(12) -0.0004(13) -0.0028(13)
C28 0.0233(16) 0.0238(17) 0.0113(13) -0.0007(12) -0.0001(13) -0.0018(13)
C11 0.0246(16) 0.0189(15) 0.0158(14) -0.0010(12) -0.0013(13) 0.0009(13)
C29 0.0250(17) 0.0281(17) 0.0158(14) -0.0012(13) 0.0016(14) -0.0022(14)
C31 0.0343(19) 0.0258(18) 0.0244(17) -0.0003(13) 0.0021(16) -0.0054(15)
C19 0.0258(18) 0.0244(16) 0.0196(16) 0.0035(12) 0.0014(13) 0.0002(15)
C14 0.0245(18) 0.0284(18) 0.0199(16) 0.0003(13) -0.0019(14) 0.0001(16)
C26 0.0260(18) 0.033(2) 0.0255(17) 0.0018(14) 0.0036(14) -0.0055(16)
C7 0.0271(18) 0.0338(18) 0.0180(16) -0.0045(14) 0.0003(14) -0.0051(15)
C34 0.0246(17) 0.0283(17) 0.0134(13) -0.0012(13) 0.0004(13) -0.0028(14)
C3 0.0220(17) 0.0260(17) 0.0205(16) -0.0048(13) -0.0008(14) -0.0007(13)
N2 0.0306(16) 0.0298(16) 0.0186(14) 0.0045(12) 0.0000(13) -0.0067(14)
C16 0.041(2) 0.036(2) 0.0186(16) 0.0002(14) -0.0026(16) -0.0082(18)
C30 0.0265(18) 0.0283(18) 0.0208(15) 0.0014(14) 0.0040(15) 0.0034(14)
C23 0.0215(18) 0.044(2) 0.0244(18) -0.0021(15) -0.0020(15) -0.0026(16)
C15 0.032(2) 0.0323(19) 0.0203(17) 0.0036(13) -0.0019(15) -0.0063(16)
C22 0.0218(17) 0.0310(19) 0.0219(17) -0.0039(13) 0.0027(14) -0.0040(15)
C25 0.029(2) 0.0339(19) 0.0237(17) 0.0038(15) -0.0015(15) -0.0060(16)
C27 0.031(2) 0.036(2) 0.0248(17) 0.0073(15) -0.0012(15) -0.0081(16)
C24 0.0278(19) 0.037(2) 0.0241(17) -0.0095(14) -0.0024(15) -0.0049(17)
C17 0.044(2) 0.046(2) 0.0211(18) -0.0021(15) 0.0028(18) -0.010(2)
C18 0.035(2) 0.039(2) 0.0226(17) -0.0007(15) 0.0060(16) -0.0039(17)
C4 0.030(2) 0.047(2) 0.0218(17) 0.0031(16) -0.0069(16) -0.0060(18)
C6 0.036(2) 0.039(2) 0.0211(17) 0.0015(15) -0.0013(16) -0.0067(18)
C5 0.038(2) 0.051(3) 0.0209(18) 0.0013(16) -0.0033(16) -0.0115(19)

loop_
_atom_type_symbol
_atom_type_description
_atom_type_scat_dispersion_real
_atom_type_scat_dispersion_imag
_atom_type_scat_source
C C 0.0181 0.0091 'International Tables Vol C Tables 4.2.6.8 and 6.1.1.4'
H H 0.0000 0.0000 'International Tables Vol C Tables 4.2.6.8 and 6.1.1.4'
N N 0.0311 0.0180 'International Tables Vol C Tables 4.2.6.8 and 6.1.1.4'
O O 0.0492 0.0322 'International Tables Vol C Tables 4.2.6.8 and 6.1.1.4'
Cl Cl 0.3639 0.7018 'International Tables Vol C Tables 4.2.6.8 and 6.1.1.4'

loop_
_exptl_crystal_face_index_h
_exptl_crystal_face_index_k
_exptl_crystal_face_index_l
_exptl_crystal_face_perp_dist
_exptl_oxdiff_crystal_face_indexfrac_h
_exptl_oxdiff_crystal_face_indexfrac_k
_exptl_oxdiff_crystal_face_indexfrac_l
_exptl_oxdiff_crystal_face_x
_exptl_oxdiff_crystal_face_y
_exptl_oxdiff_crystal_face_z
1 1 0 0.0721 1.0003 0.9992 -0.0004 0.1682 0.1210 0.0712
-1 -1 0 0.0721 -1.0003 -0.9992 0.0004 -0.1682 -0.1210 -0.0712
1 0 -20 0.0205 0.9997 -0.0022 -20.0032 -0.8920 1.2711 0.5224
1 0 20 0.0137 1.0004 0.0010 20.0026 1.1864 -0.9936 -0.5383
0 2 1 0.0344 0.0005 1.9997 1.0000 0.0941 -0.0921 0.1318
0 -2 -1 0.0346 -0.0005 -1.9997 -1.0000 -0.0941 0.0921 -0.1318

loop_
_geom_angle_atom_site_label_1
_geom_angle_atom_site_label_2
_geom_angle_atom_site_label_3
_geom_angle
C1 O1 C21 118.0(3)
C34 O2 C11 112.1(3)
C1 C2 C3 118.5(3)
C1 C2 C22 118.3(3)
C3 C2 C22 123.2(3)
O1 C1 C2 114.3(3)
O1 C1 C10 123.0(3)
C10 C1 C2 122.7(3)
C1 C10 C9 117.5(3)
C1 C10 C11 120.7(3)
C9 C10 C11 121.8(3)
C21 C20 C25 118.1(3)
C19 C20 C21 118.7(3)
C19 C20 C25 123.2(3)
C21 C12 C13 117.2(3)
C21 C12 C11 120.9(3)
C13 C12 C11 121.9(3)
C33 C32 H32 121.3
C33 C32 C31 117.3(3)
C31 C32 H32 121.3
C3 N1 C24 112.7(3)
C3 N1 C4 114.0(3)
C24 N1 C4 113.2(3)
C32 C33 C34 129.5(3)
C28 C33 C32 122.2(3)
C28 C33 C34 108.3(3)
O1 C21 C20 114.0(3)
C12 C21 O1 123.3(3)
C12 C21 C20 122.7(3)
C12 C13 H13 118.5
C14 C13 C12 123.0(3)
C14 C13 H13 118.5
C9 C8 C7 120.1(3)
C9 C8 C3 118.5(3)
C3 C8 C7 121.4(3)
C10 C9 H9 118.8
C8 C9 C10 122.3(3)
C8 C9 H9 118.8
C33 C28 C11 110.0(3)
C29 C28 C33 121.2(3)
C29 C28 C11 128.8(3)
O2 C11 C10 109.2(3)
O2 C11 C12 109.2(3)
O2 C11 C28 101.6(3)
C10 C11 C28 112.0(3)
C12 C11 C10 111.5(3)
C12 C11 C28 112.9(3)
C28 C29 H29 121.8
C28 C29 C30 116.4(3)
C30 C29 H29 121.8
C32 C31 H31 120.2
C30 C31 C32 119.7(3)
C30 C31 H31 120.2
C20 C19 C14 120.0(3)
C20 C19 N2 121.2(3)
N2 C19 C14 118.7(3)
C13 C14 C19 118.4(3)
C13 C14 C15 119.7(3)
C19 C14 C15 121.7(3)
H26A C26 H26B 108.3
C25 C26 H26A 109.9
C25 C26 H26B 109.9
C27 C26 H26A 109.9
C27 C26 H26B 109.9
C27 C26 C25 108.8(3)
C8 C7 H7A 108.4
C8 C7 H7B 108.4
C8 C7 C6 115.5(3)
H7A C7 H7B 107.5
C6 C7 H7A 108.4
C6 C7 H7B 108.4
O2 C34 C33 108.0(3)
O3 C34 O2 122.2(3)
O3 C34 C33 129.8(4)
C2 C3 N1 121.1(3)
C2 C3 C8 120.4(3)
C8 C3 N1 118.5(3)
C19 N2 C27 113.0(3)
C19 N2 C18 115.4(3)
C18 N2 C27 114.5(3)
H16A C16 H16B 107.7
C15 C16 H16A 108.9
C15 C16 H16B 108.9
C17 C16 H16A 108.9
C17 C16 H16B 108.9
C17 C16 C15 113.3(3)
C29 C30 Cl1 118.8(3)
C29 C30 C31 123.2(4)
C31 C30 Cl1 118.0(3)
H23A C23 H23B 108.4
C22 C23 H23A 110.1
C22 C23 H23B 110.1
C22 C23 C24 108.0(3)
C24 C23 H23A 110.1
C24 C23 H23B 110.1
C14 C15 C16 116.7(4)
C14 C15 H15A 108.1
C14 C15 H15B 108.1
C16 C15 H15A 108.1
C16 C15 H15B 108.1
H15A C15 H15B 107.3
C2 C22 C23 111.5(3)
C2 C22 H22A 109.3
C2 C22 H22B 109.3
C23 C22 H22A 109.3
C23 C22 H22B 109.3
H22A C22 H22B 108.0
C20 C25 H25A 109.5
C20 C25 H25B 109.5
C26 C25 C20 110.7(3)
C26 C25 H25A 109.5
C26 C25 H25B 109.5
H25A C25 H25B 108.1
C26 C27 H27A 109.3
C26 C27 H27B 109.3
N2 C27 C26 111.5(3)
N2 C27 H27A 109.3
N2 C27 H27B 109.3
H27A C27 H27B 108.0
N1 C24 C23 112.5(3)
N1 C24 H24A 109.1
N1 C24 H24B 109.1
C23 C24 H24A 109.1
C23 C24 H24B 109.1
H24A C24 H24B 107.8
C16 C17 H17A 108.6
C16 C17 H17B 108.6
H17A C17 H17B 107.5
C18 C17 C16 114.8(3)
C18 C17 H17A 108.6
C18 C17 H17B 108.6
N2 C18 C17 114.6(4)
N2 C18 H18A 108.6
N2 C18 H18B 108.6
C17 C18 H18A 108.6
C17 C18 H18B 108.6
H18A C18 H18B 107.6
N1 C4 H4A 108.8
N1 C4 H4B 108.8
N1 C4 C5 113.8(4)
H4A C4 H4B 107.7
C5 C4 H4A 108.8
C5 C4 H4B 108.8
C7 C6 H6A 108.7
C7 C6 H6B 108.7
H6A C6 H6B 107.6
C5 C6 C7 114.3(4)
C5 C6 H6A 108.7
C5 C6 H6B 108.7
C4 C5 H5A 108.5
C4 C5 H5B 108.5
C6 C5 C4 115.2(3)
C6 C5 H5A 108.5
C6 C5 H5B 108.5
H5A C5 H5B 107.5

loop_
_geom_bond_atom_site_label_1
_geom_bond_atom_site_label_2
_geom_bond_distance
Cl1 C30 1.745(4)
O1 C1 1.380(4)
O1 C21 1.380(4)
O2 C11 1.489(4)
O2 C34 1.368(4)
O3 C34 1.201(5)
C2 C1 1.397(5)
C2 C3 1.397(5)
C2 C22 1.514(5)
C1 C10 1.383(5)
C10 C9 1.400(5)
C10 C11 1.503(4)
C20 C21 1.405(5)
C20 C19 1.394(5)
C20 C25 1.518(5)
C12 C21 1.374(5)
C12 C13 1.403(5)
C12 C11 1.501(5)
C32 H32 0.9500
C32 C33 1.391(5)
C32 C31 1.391(6)
N1 C3 1.424(5)
N1 C24 1.468(5)
N1 C4 1.486(5)
C33 C28 1.385(5)
C33 C34 1.476(5)
C13 H13 0.9500
C13 C14 1.374(5)
C8 C9 1.385(5)
C8 C7 1.507(5)
C8 C3 1.417(5)
C9 H9 0.9500
C28 C11 1.523(5)
C28 C29 1.383(5)
C29 H29 0.9500
C29 C30 1.390(5)
C31 H31 0.9500
C31 C30 1.390(5)
C19 C14 1.424(5)
C19 N2 1.422(5)
C14 C15 1.512(5)
C26 H26A 0.9900
C26 H26B 0.9900
C26 C25 1.518(5)
C26 C27 1.515(6)
C7 H7A 0.9900
C7 H7B 0.9900
C7 C6 1.530(6)
N2 C27 1.474(5)
N2 C18 1.470(5)
C16 H16A 0.9900
C16 H16B 0.9900
C16 C15 1.530(5)
C16 C17 1.526(6)
C23 H23A 0.9900
C23 H23B 0.9900
C23 C22 1.519(5)
C23 C24 1.520(5)
C15 H15A 0.9900
C15 H15B 0.9900
C22 H22A 0.9900
C22 H22B 0.9900
C25 H25A 0.9900
C25 H25B 0.9900
C27 H27A 0.9900
C27 H27B 0.9900
C24 H24A 0.9900
C24 H24B 0.9900
C17 H17A 0.9900
C17 H17B 0.9900
C17 C18 1.514(6)
C18 H18A 0.9900
C18 H18B 0.9900
C4 H4A 0.9900
C4 H4B 0.9900
C4 C5 1.525(6)
C6 H6A 0.9900
C6 H6B 0.9900
C6 C5 1.516(6)
C5 H5A 0.9900
C5 H5B 0.9900

loop_
_geom_torsion_atom_site_label_1
_geom_torsion_atom_site_label_2
_geom_torsion_atom_site_label_3
_geom_torsion_atom_site_label_4
_geom_torsion
O1 C1 C10 C9 -177.1(3)
O1 C1 C10 C11 5.7(5)
C2 C1 C10 C9 3.2(5)
C2 C1 C10 C11 -174.0(3)
C1 O1 C21 C20 170.9(3)
C1 O1 C21 C12 -9.2(5)
C1 C2 C3 N1 -176.7(3)
C1 C2 C3 C8 1.1(5)
C1 C2 C22 C23 -168.4(3)
C1 C10 C9 C8 0.8(5)
C1 C10 C11 O2 -137.3(3)
C1 C10 C11 C12 -16.5(4)
C1 C10 C11 C28 111.0(4)
C20 C19 C14 C13 -1.3(5)
C20 C19 C14 C15 174.3(3)
C20 C19 N2 C27 -16.0(5)
C20 C19 N2 C18 118.6(4)
C12 C13 C14 C19 2.7(6)
C12 C13 C14 C15 -173.0(3)
C32 C33 C28 C11 -179.9(3)
C32 C33 C28 C29 -0.5(5)
C32 C33 C34 O2 179.3(3)
C32 C33 C34 O3 -0.2(6)
C32 C31 C30 Cl1 179.7(3)
C32 C31 C30 C29 -0.8(6)
N1 C4 C5 C6 64.0(5)
C33 C32 C31 C30 0.8(5)
C33 C28 C11 O2 1.4(4)
C33 C28 C11 C10 117.8(3)
C33 C28 C11 C12 -115.4(3)
C33 C28 C29 C30 0.6(5)
C21 O1 C1 C2 -172.3(3)
C21 O1 C1 C10 7.9(5)
C21 C20 C19 C14 -1.1(5)
C21 C20 C19 N2 176.2(3)
C21 C20 C25 C26 169.0(3)
C21 C12 C13 C14 -1.5(5)
C21 C12 C11 O2 136.2(3)
C21 C12 C11 C10 15.4(4)
C21 C12 C11 C28 -111.6(4)
C13 C12 C21 O1 179.0(3)
C13 C12 C21 C20 -1.1(5)
C13 C12 C11 O2 -46.3(4)
C13 C12 C11 C10 -167.0(3)
C13 C12 C11 C28 66.0(4)
C13 C14 C15 C16 -120.2(4)
C8 C7 C6 C5 74.2(4)
C9 C10 C11 O2 45.6(4)
C9 C10 C11 C12 166.4(3)
C9 C10 C11 C28 -66.1(4)
C9 C8 C7 C6 116.5(4)
C9 C8 C3 C2 2.7(5)
C9 C8 C3 N1 -179.4(3)
C28 C33 C34 O2 1.3(4)
C28 C33 C34 O3 -178.2(4)
C28 C29 C30 Cl1 179.5(3)
C28 C29 C30 C31 0.1(5)
C11 O2 C34 O3 179.2(3)
C11 O2 C34 C33 -0.4(3)
C11 C10 C9 C8 178.0(3)
C11 C12 C21 O1 -3.3(5)
C11 C12 C21 C20 176.5(3)
C11 C12 C13 C14 -179.1(3)
C11 C28 C29 C30 179.8(3)
C29 C28 C11 O2 -177.9(3)
C29 C28 C11 C10 -61.4(5)
C29 C28 C11 C12 65.3(5)
C31 C32 C33 C28 -0.2(5)
C31 C32 C33 C34 -177.9(3)
C19 C20 C21 O1 -177.7(3)
C19 C20 C21 C12 2.4(5)
C19 C20 C25 C26 -10.5(5)
C19 C14 C15 C16 64.3(5)
C19 N2 C27 C26 51.1(5)
C19 N2 C18 C17 87.0(4)
C14 C19 N2 C27 161.3(3)
C14 C19 N2 C18 -64.1(5)
C7 C8 C9 C10 173.8(3)
C7 C8 C3 C2 -174.8(3)
C7 C8 C3 N1 3.1(5)
C7 C6 C5 C4 -57.2(5)
C34 O2 C11 C10 -119.0(3)
C34 O2 C11 C12 118.9(3)
C34 O2 C11 C28 -0.6(3)
C34 C33 C28 C11 -1.7(4)
C34 C33 C28 C29 177.6(3)
C3 C2 C1 O1 176.1(3)
C3 C2 C1 C10 -4.2(5)
C3 C2 C22 C23 9.2(5)
C3 N1 C24 C23 -51.2(4)
C3 N1 C4 C5 -87.6(4)
C3 C8 C9 C10 -3.7(6)
C3 C8 C7 C6 -66.0(5)
N2 C19 C14 C13 -178.7(3)
N2 C19 C14 C15 -3.1(5)
C16 C17 C18 N2 -66.0(5)
C15 C16 C17 C18 58.6(5)
C22 C2 C1 O1 -6.2(4)
C22 C2 C1 C10 173.6(3)
C22 C2 C3 N1 5.6(5)
C22 C2 C3 C8 -176.5(3)
C22 C23 C24 N1 65.2(4)
C25 C20 C21 O1 2.8(5)
C25 C20 C21 C12 -177.1(3)
C25 C20 C19 C14 178.4(3)
C25 C20 C19 N2 -4.4(6)
C25 C26 C27 N2 -65.7(4)
C27 C26 C25 C20 43.0(4)
C27 N2 C18 C17 -139.2(4)
C24 N1 C3 C2 15.2(5)
C24 N1 C3 C8 -162.7(3)
C24 N1 C4 C5 141.7(3)
C24 C23 C22 C2 -41.6(4)
C17 C16 C15 C14 -73.6(5)
C18 N2 C27 C26 -83.8(4)
C4 N1 C3 C2 -115.6(4)
C4 N1 C3 C8 66.5(4)
C4 N1 C24 C23 80.0(4)

loop_
_twin_individual_id
_twin_individual_mass_fraction_refined
1 0.51(3)
2 0.49(3)
